data_7124914
loop_
_publ_author_name
'Dawkins, Michael J. C.'
'Middleton, Ewart'
'Kefalidis, Christos E.'
'Dange, Deepak'
'Juckel, Martin M.'
'Maron, Laurent'
'Jones, Cameron'

_publ_section_title
;
 Two-coordinate terminal zinc hydride complexes: synthesis, structure and
 preliminary reactivity studies.
;
_journal_issue 69
_journal_name_full 'Chemical communications (Cambridge, England)'
_journal_page_first 10490
_journal_page_last 10492
_journal_paper_doi 10.1039/c6cc05445e
_journal_volume 52
_journal_year 2016
_chemical_formula_sum 'C38 H41 N Si Zn'
_chemical_formula_weight 605.18
_space_group_IT_number 2
_space_group_name_Hall '-P 1'
_space_group_name_H-M_alt 'P -1'
_symmetry_cell_setting triclinic
_symmetry_space_group_name_H-M 'P -1'
_atom_sites_solution_hydrogens geom
_atom_sites_solution_primary direct
_atom_sites_solution_secondary difmap
_audit_creation_method SHELXL-97
_audit_update_record
;
2016-06-30 deposited with the CCDC.
2016-08-02 downloaded from the CCDC.
;
_cell_angle_alpha 88.800(3)
_cell_angle_beta 85.337(4)
_cell_angle_gamma 72.292(3)
_cell_formula_units_Z 2
_cell_length_a 9.9787(14)
_cell_length_b 11.6997(14)
_cell_length_c 14.992(2)
_cell_measurement_reflns_used 2473
_cell_measurement_temperature 123(2)
_cell_measurement_theta_max 22.10
_cell_measurement_theta_min 2.28
_cell_volume 1661.8(4)
_computing_cell_refinement 'Bruker SAINT'
_computing_data_collection 'Bruker APEX2'
_computing_data_reduction 'Bruker SAINT'
_computing_molecular_graphics 'Bruker SHELXTL'
_computing_publication_material 'Bruker SHELXTL'
_computing_structure_refinement 'SHELXL-97 (Sheldrick, 1997)'
_computing_structure_solution 'SHELXS-97 (Sheldrick 2008)'
_diffrn_ambient_temperature 123(2)
_diffrn_measured_fraction_theta_full 0.997
_diffrn_measured_fraction_theta_max 0.997
_diffrn_measurement_device_type 'Bruker Apex X8'
_diffrn_radiation_monochromator graphite
_diffrn_radiation_source 'fine-focus sealed tube'
_diffrn_radiation_type MoK\a
_diffrn_radiation_wavelength 0.71073
_diffrn_reflns_av_R_equivalents 0.0840
_diffrn_reflns_av_sigmaI/netI 0.1080
_diffrn_reflns_limit_h_max 12
_diffrn_reflns_limit_h_min -12
_diffrn_reflns_limit_k_max 14
_diffrn_reflns_limit_k_min -9
_diffrn_reflns_limit_l_max 18
_diffrn_reflns_limit_l_min -18
_diffrn_reflns_number 21733
_diffrn_reflns_theta_full 25.50
_diffrn_reflns_theta_max 25.50
_diffrn_reflns_theta_min 3.22
_exptl_absorpt_coefficient_mu 0.801
_exptl_absorpt_correction_T_max 0.924
_exptl_absorpt_correction_T_min 0.851
_exptl_absorpt_correction_type multi-scan
_exptl_absorpt_process_details 'Sortav (Blessing)'
_exptl_crystal_colour colourless
_exptl_crystal_density_diffrn 1.209
_exptl_crystal_density_method 'not measured'
_exptl_crystal_description block
_exptl_crystal_F_000 640
_exptl_crystal_size_max 0.20
_exptl_crystal_size_mid 0.20
_exptl_crystal_size_min 0.10
_refine_diff_density_max 0.596
_refine_diff_density_min -0.738
_refine_diff_density_rms 0.082
_refine_ls_extinction_method none
_refine_ls_goodness_of_fit_ref 1.034
_refine_ls_hydrogen_treatment mixed
_refine_ls_matrix_type full
_refine_ls_number_parameters 395
_refine_ls_number_reflns 6161
_refine_ls_number_restraints 4
_refine_ls_restrained_S_all 1.034
_refine_ls_R_factor_all 0.1237
_refine_ls_R_factor_gt 0.0650
_refine_ls_shift/su_max 0.000
_refine_ls_shift/su_mean 0.000
_refine_ls_structure_factor_coef Fsqd
_refine_ls_weighting_details 'calc w=1/[\s^2^(Fo^2^)+(0.0680P)^2^+2.1178P] where P=(Fo^2^+2Fc^2^)/3'
_refine_ls_weighting_scheme calc
_refine_ls_wR_factor_gt 0.1462
_refine_ls_wR_factor_ref 0.1691
_reflns_number_gt 3742
_reflns_number_total 6161
_reflns_threshold_expression >2sigma(I)
_cod_data_source_file c6cc05445e2.cif
_cod_data_source_block compound5
_cod_original_cell_volume 1661.9(4)
_cod_original_sg_symbol_H-M P-1
_cod_database_code 7124914

loop_
_symmetry_equiv_pos_as_xyz
'x, y, z'
'-x, -y, -z'

loop_
_atom_site_label
_atom_site_type_symbol
_atom_site_fract_x
_atom_site_fract_y
_atom_site_fract_z
_atom_site_U_iso_or_equiv
_atom_site_adp_type
_atom_site_occupancy
_atom_site_symmetry_multiplicity
_atom_site_calc_flag
_atom_site_refinement_flags
_atom_site_disorder_assembly
_atom_site_disorder_group
Zn1 Zn 0.74976(7) 0.39847(5) 0.31050(4) 0.0371(2) Uani 1 1 d D . .
Si1 Si 0.59672(14) 0.28615(12) 0.18580(9) 0.0303(4) Uani 1 1 d D . .
N1 N 0.7434(4) 0.2711(3) 0.2430(2) 0.0199(8) Uani 1 1 d . A .
C3 C 1.1015(5) 0.0552(4) 0.1873(3) 0.0206(10) Uani 1 1 d . . .
H3 H 1.1801 0.0473 0.1450 0.025 Uiso 1 1 calc R . .
C6 C 0.8717(4) 0.0795(4) 0.3103(3) 0.0178(10) Uani 1 1 d . A .
C2 C 0.9827(5) 0.1542(4) 0.1818(3) 0.0181(10) Uani 1 1 d . A .
C5 C 0.9944(5) -0.0182(4) 0.3135(3) 0.0202(10) Uani 1 1 d . . .
H5 H 0.9989 -0.0766 0.3590 0.024 Uiso 1 1 calc R . .
C23 C 0.7505(5) 0.0982(4) 0.3830(3) 0.0214(10) Uani 1 1 d . . .
H23 H 0.6616 0.1280 0.3518 0.026 Uiso 1 1 calc R . .
C8 C 1.0879(5) 0.2164(4) 0.0373(3) 0.0205(10) Uani 1 1 d . . .
C30 C 0.7457(5) -0.0171(4) 0.4288(3) 0.0233(11) Uani 1 1 d . . .
C24 C 0.7498(5) 0.1978(4) 0.4467(3) 0.0214(10) Uani 1 1 d . . .
C9 C 1.0610(5) 0.1446(4) -0.0270(3) 0.0227(11) Uani 1 1 d . . .
H9 H 0.9755 0.1242 -0.0203 0.027 Uiso 1 1 calc R . .
C35 C 0.7575(5) -0.0367(4) 0.5202(3) 0.0275(11) Uani 1 1 d . . .
H35 H 0.7702 0.0238 0.5569 0.033 Uiso 1 1 calc R . .
C7 C 0.9811(5) 0.2570(4) 0.1180(3) 0.0197(10) Uani 1 1 d . . .
H7 H 0.8855 0.2838 0.0945 0.024 Uiso 1 1 calc R . .
C1 C 0.8640(4) 0.1659(4) 0.2436(3) 0.0179(10) Uani 1 1 d . . .
C20 C 1.2395(5) -0.1422(4) 0.2542(3) 0.0271(11) Uani 1 1 d . . .
H20 H 1.2301 -0.1843 0.3120 0.032 Uiso 1 1 calc R . .
C14 C 0.9975(5) 0.3636(4) 0.1671(3) 0.0231(11) Uani 1 1 d . . .
C4 C 1.1095(5) -0.0316(4) 0.2516(3) 0.0195(10) Uani 1 1 d . . .
C25 C 0.8694(5) 0.2243(4) 0.4657(3) 0.0257(11) Uani 1 1 d . . .
H25 H 0.9578 0.1787 0.4376 0.031 Uiso 1 1 calc R . .
C28 C 0.6158(5) 0.3572(5) 0.5476(3) 0.0344(13) Uani 1 1 d . . .
H28 H 0.5275 0.4029 0.5757 0.041 Uiso 1 1 calc R . .
C15 C 1.0554(5) 0.3534(4) 0.2491(3) 0.0305(12) Uani 1 1 d . . .
H15 H 1.0880 0.2766 0.2759 0.037 Uiso 1 1 calc R . .
C29 C 0.6216(5) 0.2665(4) 0.4891(3) 0.0309(12) Uani 1 1 d . . .
H29 H 0.5370 0.2502 0.4774 0.037 Uiso 1 1 calc R . .
C10 C 1.1548(5) 0.1018(4) -0.1005(3) 0.0293(12) Uani 1 1 d . . .
H10 H 1.1342 0.0528 -0.1439 0.035 Uiso 1 1 calc R . .
C31 C 0.7275(5) -0.1087(4) 0.3785(3) 0.0333(12) Uani 1 1 d . . .
H31 H 0.7178 -0.0966 0.3162 0.040 Uiso 1 1 calc R . .
C27 C 0.7366(6) 0.3820(4) 0.5654(3) 0.0352(13) Uani 1 1 d . . .
H27 H 0.7320 0.4448 0.6058 0.042 Uiso 1 1 calc R . .
C26 C 0.8652(5) 0.3156(4) 0.5246(3) 0.0312(12) Uani 1 1 d . . .
H26 H 0.9495 0.3322 0.5366 0.037 Uiso 1 1 calc R . .
C21 C 1.3773(5) -0.1122(5) 0.2511(4) 0.0370(13) Uani 1 1 d . . .
H21A H 1.4557 -0.1862 0.2557 0.055 Uiso 1 1 calc R . .
H21B H 1.3746 -0.0588 0.3012 0.055 Uiso 1 1 calc R . .
H21C H 1.3906 -0.0720 0.1946 0.055 Uiso 1 1 calc R . .
C16 C 1.0665(6) 0.4518(5) 0.2924(4) 0.0422(14) Uani 1 1 d . . .
H16 H 1.1063 0.4421 0.3485 0.051 Uiso 1 1 calc R . .
C13 C 1.2115(5) 0.2470(5) 0.0258(3) 0.0376(13) Uani 1 1 d . . .
H13 H 1.2317 0.2971 0.0685 0.045 Uiso 1 1 calc R . .
C34 C 0.7507(5) -0.1445(5) 0.5578(4) 0.0405(14) Uani 1 1 d . . .
H34 H 0.7569 -0.1563 0.6204 0.049 Uiso 1 1 calc R . .
C22 C 1.2437(6) -0.2279(4) 0.1798(4) 0.0482(16) Uani 1 1 d . . .
H22A H 1.2532 -0.1893 0.1220 0.072 Uiso 1 1 calc R . .
H22B H 1.1563 -0.2500 0.1844 0.072 Uiso 1 1 calc R . .
H22C H 1.3244 -0.3002 0.1845 0.072 Uiso 1 1 calc R . .
C17 C 1.0211(6) 0.5639(5) 0.2557(4) 0.0454(15) Uani 1 1 d . . .
H17 H 1.0290 0.6319 0.2859 0.054 Uiso 1 1 calc R . .
C11 C 1.2789(5) 0.1314(5) -0.1098(3) 0.0390(14) Uani 1 1 d . . .
H11 H 1.3456 0.1010 -0.1591 0.047 Uiso 1 1 calc R . .
C19 C 0.9509(6) 0.4777(4) 0.1319(3) 0.0373(14) Uani 1 1 d . . .
H19 H 0.9086 0.4886 0.0766 0.045 Uiso 1 1 calc R . .
C33 C 0.7352(5) -0.2338(5) 0.5061(4) 0.0431(15) Uani 1 1 d . . .
H33 H 0.7330 -0.3077 0.5327 0.052 Uiso 1 1 calc R . .
C18 C 0.9644(7) 0.5759(5) 0.1750(4) 0.0469(16) Uani 1 1 d . . .
H18 H 0.9338 0.6529 0.1482 0.056 Uiso 1 1 calc R . .
C32 C 0.7227(6) -0.2170(5) 0.4155(4) 0.0417(14) Uani 1 1 d . . .
H32 H 0.7111 -0.2784 0.3792 0.050 Uiso 1 1 calc R . .
C12 C 1.3066(6) 0.2046(6) -0.0481(4) 0.0488(16) Uani 1 1 d . . .
H12 H 1.3911 0.2264 -0.0559 0.059 Uiso 1 1 calc R . .
C36 C 0.6407(7) 0.2385(7) 0.0676(4) 0.049(2) Uani 0.804(11) 1 d P A 1
H36A H 0.6532 0.3057 0.0314 0.073 Uiso 0.80 1 calc PR A 1
H36B H 0.5639 0.2131 0.0462 0.073 Uiso 0.80 1 calc PR A 1
H36C H 0.7282 0.1713 0.0626 0.073 Uiso 0.80 1 calc PR A 1
C37 C 0.4822(8) 0.1936(8) 0.2327(6) 0.053(3) Uani 0.804(11) 1 d P A 1
H37A H 0.5364 0.1083 0.2293 0.080 Uiso 0.80 1 calc PR A 1
H37B H 0.3996 0.2083 0.1980 0.080 Uiso 0.80 1 calc PR A 1
H37C H 0.4512 0.2162 0.2954 0.080 Uiso 0.80 1 calc PR A 1
C38 C 0.4910(9) 0.4453(7) 0.1948(7) 0.070(3) Uani 0.804(11) 1 d P A 1
H38A H 0.4629 0.4666 0.2579 0.105 Uiso 0.80 1 calc PR A 1
H38B H 0.4066 0.4588 0.1620 0.105 Uiso 0.80 1 calc PR A 1
H38C H 0.5474 0.4953 0.1693 0.105 Uiso 0.80 1 calc PR A 1
C38A C 0.444(2) 0.390(3) 0.253(2) 0.059(11) Uiso 0.196(11) 1 d PD A 2
H38D H 0.4324 0.3546 0.3118 0.089 Uiso 0.20 1 calc PR A 2
H38E H 0.3583 0.4028 0.2219 0.089 Uiso 0.20 1 calc PR A 2
H38F H 0.4621 0.4669 0.2607 0.089 Uiso 0.20 1 calc PR A 2
C37A C 0.543(5) 0.152(3) 0.163(4) 0.106(17) Uiso 0.196(11) 1 d PD A 2
H37D H 0.6098 0.1017 0.1177 0.159 Uiso 0.20 1 calc PR A 2
H37E H 0.4482 0.1768 0.1419 0.159 Uiso 0.20 1 calc PR A 2
H37F H 0.5424 0.1055 0.2186 0.159 Uiso 0.20 1 calc PR A 2
C36A C 0.592(5) 0.378(3) 0.0823(17) 0.097(16) Uiso 0.196(11) 1 d PD A 2
H36D H 0.6441 0.4351 0.0892 0.146 Uiso 0.20 1 calc PR A 2
H36E H 0.4934 0.4213 0.0722 0.146 Uiso 0.20 1 calc PR A 2
H36F H 0.6348 0.3249 0.0312 0.146 Uiso 0.20 1 calc PR A 2
H1 H 0.735(5) 0.509(2) 0.358(3) 0.038(14) Uiso 1 1 d D . .

loop_
_atom_site_aniso_label
_atom_site_aniso_U_11
_atom_site_aniso_U_22
_atom_site_aniso_U_33
_atom_site_aniso_U_23
_atom_site_aniso_U_13
_atom_site_aniso_U_12
Zn1 0.0387(4) 0.0248(3) 0.0446(4) -0.0093(3) 0.0021(3) -0.0053(3)
Si1 0.0227(8) 0.0333(8) 0.0281(8) -0.0005(6) -0.0001(6) 0.0012(6)
N1 0.021(2) 0.0181(19) 0.019(2) -0.0030(16) 0.0044(16) -0.0042(16)
C3 0.019(2) 0.027(3) 0.018(2) 0.000(2) 0.003(2) -0.011(2)
C6 0.019(2) 0.020(2) 0.015(2) -0.0047(19) 0.0054(19) -0.0074(19)
C2 0.022(3) 0.014(2) 0.017(2) -0.0015(19) 0.003(2) -0.0062(19)
C5 0.028(3) 0.014(2) 0.019(2) 0.0076(19) 0.001(2) -0.007(2)
C23 0.019(2) 0.026(3) 0.020(2) 0.000(2) 0.004(2) -0.009(2)
C8 0.021(3) 0.027(3) 0.014(2) 0.009(2) -0.0006(19) -0.009(2)
C30 0.017(2) 0.028(3) 0.024(3) 0.002(2) 0.004(2) -0.007(2)
C24 0.018(2) 0.026(2) 0.017(2) 0.001(2) 0.001(2) -0.003(2)
C9 0.021(3) 0.023(2) 0.024(3) 0.006(2) 0.004(2) -0.009(2)
C35 0.022(3) 0.033(3) 0.028(3) 0.008(2) 0.000(2) -0.010(2)
C7 0.022(3) 0.021(2) 0.017(2) 0.004(2) -0.0003(19) -0.008(2)
C1 0.018(2) 0.014(2) 0.019(2) -0.0044(19) 0.0018(19) -0.0020(19)
C20 0.021(3) 0.026(3) 0.030(3) 0.005(2) 0.003(2) -0.004(2)
C14 0.021(3) 0.030(3) 0.021(3) 0.004(2) 0.004(2) -0.014(2)
C4 0.019(2) 0.022(2) 0.017(2) -0.002(2) 0.0006(19) -0.0056(19)
C25 0.021(3) 0.027(3) 0.024(3) -0.004(2) 0.006(2) -0.002(2)
C28 0.026(3) 0.038(3) 0.032(3) -0.010(2) 0.006(2) 0.000(2)
C15 0.039(3) 0.030(3) 0.029(3) 0.006(2) -0.010(2) -0.019(2)
C29 0.019(3) 0.044(3) 0.027(3) -0.007(2) 0.002(2) -0.007(2)
C10 0.032(3) 0.030(3) 0.023(3) 0.002(2) 0.003(2) -0.006(2)
C31 0.039(3) 0.039(3) 0.025(3) -0.006(2) 0.006(2) -0.018(3)
C27 0.048(4) 0.024(3) 0.027(3) -0.008(2) 0.000(3) -0.002(2)
C26 0.030(3) 0.035(3) 0.031(3) -0.002(2) -0.002(2) -0.014(2)
C21 0.022(3) 0.044(3) 0.040(3) 0.005(3) 0.002(2) -0.004(2)
C16 0.059(4) 0.049(4) 0.028(3) 0.009(3) -0.017(3) -0.026(3)
C13 0.036(3) 0.060(4) 0.023(3) 0.001(3) -0.002(2) -0.024(3)
C34 0.025(3) 0.058(4) 0.038(3) 0.025(3) -0.005(2) -0.014(3)
C22 0.034(3) 0.026(3) 0.074(4) -0.008(3) -0.010(3) 0.009(2)
C17 0.069(4) 0.040(3) 0.037(3) -0.001(3) -0.008(3) -0.031(3)
C11 0.028(3) 0.059(4) 0.025(3) -0.005(3) 0.006(2) -0.008(3)
C19 0.063(4) 0.027(3) 0.024(3) 0.011(2) -0.010(3) -0.016(3)
C33 0.027(3) 0.040(3) 0.064(4) 0.027(3) -0.002(3) -0.015(3)
C18 0.079(5) 0.025(3) 0.042(4) 0.009(3) -0.017(3) -0.021(3)
C32 0.040(3) 0.037(3) 0.053(4) 0.009(3) 0.000(3) -0.022(3)
C12 0.026(3) 0.092(5) 0.038(3) 0.003(3) 0.004(3) -0.034(3)
C36 0.027(4) 0.087(6) 0.033(4) -0.005(4) -0.003(3) -0.017(4)
C37 0.030(4) 0.087(6) 0.048(5) 0.022(4) -0.020(4) -0.024(4)
C38 0.041(5) 0.041(5) 0.110(8) -0.018(5) -0.030(5) 0.019(4)

loop_
_atom_type_symbol
_atom_type_description
_atom_type_scat_dispersion_real
_atom_type_scat_dispersion_imag
_atom_type_scat_source
C C 0.0033 0.0016 'International Tables Vol C Tables 4.2.6.8 and 6.1.1.4'
H H 0.0000 0.0000 'International Tables Vol C Tables 4.2.6.8 and 6.1.1.4'
N N 0.0061 0.0033 'International Tables Vol C Tables 4.2.6.8 and 6.1.1.4'
Si Si 0.0817 0.0704 'International Tables Vol C Tables 4.2.6.8 and 6.1.1.4'
Zn Zn 0.2839 1.4301 'International Tables Vol C Tables 4.2.6.8 and 6.1.1.4'

loop_
_geom_angle_atom_site_label_1
_geom_angle_atom_site_label_2
_geom_angle_atom_site_label_3
_geom_angle
N1 Zn1 H1 171.3(18)
N1 Si1 C38 106.4(3)
N1 Si1 C36 112.9(2)
C38 Si1 C36 111.1(4)
N1 Si1 C37A 119.6(15)
C38 Si1 C37A 130.2(16)
C36 Si1 C37A 68.7(17)
N1 Si1 C36A 113.5(14)
C38 Si1 C36A 63.3(14)
C36 Si1 C36A 50.0(14)
C37A Si1 C36A 110(2)
N1 Si1 C38A 106.7(11)
C38 Si1 C38A 38.5(11)
C36 Si1 C38A 136.8(11)
C37A Si1 C38A 106(2)
C36A Si1 C38A 98.8(18)
N1 Si1 C37 114.0(3)
C38 Si1 C37 107.8(4)
C36 Si1 C37 104.5(4)
C37A Si1 C37 37.2(16)
C36A Si1 C37 132.1(14)
C38A Si1 C37 73.1(12)
C1 N1 Si1 125.6(3)
C1 N1 Zn1 115.9(3)
Si1 N1 Zn1 118.51(19)
C4 C3 C2 122.4(4)
C4 C3 H3 118.8
C2 C3 H3 118.8
C1 C6 C5 119.7(4)
C1 C6 C23 119.2(4)
C5 C6 C23 120.9(4)
C3 C2 C1 119.2(4)
C3 C2 C7 122.0(4)
C1 C2 C7 118.5(4)
C4 C5 C6 121.5(4)
C4 C5 H5 119.2
C6 C5 H5 119.2
C30 C23 C24 114.3(4)
C30 C23 C6 113.0(3)
C24 C23 C6 110.5(3)
C30 C23 H23 106.1
C24 C23 H23 106.1
C6 C23 H23 106.1
C13 C8 C9 118.3(4)
C13 C8 C7 122.9(4)
C9 C8 C7 118.8(4)
C31 C30 C35 117.4(4)
C31 C30 C23 119.3(4)
C35 C30 C23 123.4(4)
C25 C24 C29 117.5(4)
C25 C24 C23 123.5(4)
C29 C24 C23 119.0(4)
C10 C9 C8 122.0(4)
C10 C9 H9 119.0
C8 C9 H9 119.0
C34 C35 C30 120.2(5)
C34 C35 H35 119.9
C30 C35 H35 119.9
C14 C7 C2 111.0(4)
C14 C7 C8 113.3(4)
C2 C7 C8 111.8(3)
C14 C7 H7 106.8
C2 C7 H7 106.8
C8 C7 H7 106.8
C6 C1 C2 118.9(4)
C6 C1 N1 120.5(4)
C2 C1 N1 120.3(4)
C22 C20 C21 110.3(4)
C22 C20 C4 110.5(4)
C21 C20 C4 113.5(4)
C22 C20 H20 107.4
C21 C20 H20 107.4
C4 C20 H20 107.4
C19 C14 C15 116.6(4)
C19 C14 C7 120.4(4)
C15 C14 C7 122.9(4)
C3 C4 C5 118.2(4)
C3 C4 C20 121.4(4)
C5 C4 C20 120.4(4)
C24 C25 C26 122.1(4)
C24 C25 H25 119.0
C26 C25 H25 119.0
C27 C28 C29 120.4(5)
C27 C28 H28 119.8
C29 C28 H28 119.8
C16 C15 C14 121.4(5)
C16 C15 H15 119.3
C14 C15 H15 119.3
C28 C29 C24 121.1(5)
C28 C29 H29 119.5
C24 C29 H29 119.5
C11 C10 C9 118.8(5)
C11 C10 H10 120.6
C9 C10 H10 120.6
C32 C31 C30 122.6(5)
C32 C31 H31 118.7
C30 C31 H31 118.7
C28 C27 C26 120.0(5)
C28 C27 H27 120.0
C26 C27 H27 120.0
C27 C26 C25 119.0(5)
C27 C26 H26 120.5
C25 C26 H26 120.5
C20 C21 H21A 109.5
C20 C21 H21B 109.5
H21A C21 H21B 109.5
C20 C21 H21C 109.5
H21A C21 H21C 109.5
H21B C21 H21C 109.5
C17 C16 C15 120.9(5)
C17 C16 H16 119.5
C15 C16 H16 119.5
C8 C13 C12 120.3(5)
C8 C13 H13 119.9
C12 C13 H13 119.9
C33 C34 C35 121.0(5)
C33 C34 H34 119.5
C35 C34 H34 119.5
C20 C22 H22A 109.5
C20 C22 H22B 109.5
H22A C22 H22B 109.5
C20 C22 H22C 109.5
H22A C22 H22C 109.5
H22B C22 H22C 109.5
C18 C17 C16 118.6(5)
C18 C17 H17 120.7
C16 C17 H17 120.7
C12 C11 C10 120.4(5)
C12 C11 H11 119.8
C10 C11 H11 119.8
C18 C19 C14 121.6(5)
C18 C19 H19 119.2
C14 C19 H19 119.2
C34 C33 C32 120.2(5)
C34 C33 H33 119.9
C32 C33 H33 119.9
C17 C18 C19 120.7(5)
C17 C18 H18 119.7
C19 C18 H18 119.7
C33 C32 C31 118.6(5)
C33 C32 H32 120.7
C31 C32 H32 120.7
C11 C12 C13 120.3(5)
C11 C12 H12 119.9
C13 C12 H12 119.9
Si1 C36 H36A 109.5
Si1 C36 H36B 109.5
Si1 C36 H36C 109.5
Si1 C37 H37A 109.5
Si1 C37 H37B 109.5
Si1 C37 H37C 109.5
Si1 C38 H38A 109.5
Si1 C38 H38B 109.5
Si1 C38 H38C 109.5
Si1 C38A H38D 109.5
Si1 C38A H38E 109.5
H38D C38A H38E 109.5
Si1 C38A H38F 109.5
H38D C38A H38F 109.5
H38E C38A H38F 109.5
Si1 C37A H37D 109.5
Si1 C37A H37E 109.5
H37D C37A H37E 109.5
Si1 C37A H37F 109.5
H37D C37A H37F 109.5
H37E C37A H37F 109.5
Si1 C36A H36D 109.5
Si1 C36A H36E 109.5
H36D C36A H36E 109.5
Si1 C36A H36F 109.5
H36D C36A H36F 109.5
H36E C36A H36F 109.5

loop_
_geom_bond_atom_site_label_1
_geom_bond_atom_site_label_2
_geom_bond_distance
Zn1 N1 1.838(3)
Zn1 H1 1.459(8)
Si1 N1 1.717(4)
Si1 C38 1.842(7)
Si1 C36 1.846(7)
Si1 C37A 1.855(8)
Si1 C36A 1.862(8)
Si1 C38A 1.866(8)
Si1 C37 1.887(7)
N1 C1 1.437(5)
C3 C4 1.376(6)
C3 C2 1.389(6)
C3 H3 0.9500
C6 C1 1.396(6)
C6 C5 1.401(6)
C6 C23 1.529(6)
C2 C1 1.417(6)
C2 C7 1.518(6)
C5 C4 1.388(6)
C5 H5 0.9500
C23 C30 1.512(6)
C23 C24 1.520(6)
C23 H23 1.0000
C8 C13 1.383(6)
C8 C9 1.385(6)
C8 C7 1.527(6)
C30 C31 1.387(6)
C30 C35 1.393(6)
C24 C25 1.373(6)
C24 C29 1.396(6)
C9 C10 1.384(6)
C9 H9 0.9500
C35 C34 1.389(7)
C35 H35 0.9500
C7 C14 1.518(6)
C7 H7 1.0000
C20 C22 1.505(7)
C20 C21 1.516(7)
C20 C4 1.531(6)
C20 H20 1.0000
C14 C19 1.382(6)
C14 C15 1.389(6)
C25 C26 1.389(6)
C25 H25 0.9500
C28 C27 1.371(7)
C28 C29 1.376(7)
C28 H28 0.9500
C15 C16 1.370(7)
C15 H15 0.9500
C29 H29 0.9500
C10 C11 1.381(7)
C10 H10 0.9500
C31 C32 1.386(7)
C31 H31 0.9500
C27 C26 1.383(7)
C27 H27 0.9500
C26 H26 0.9500
C21 H21A 0.9800
C21 H21B 0.9800
C21 H21C 0.9800
C16 C17 1.370(7)
C16 H16 0.9500
C13 C12 1.393(7)
C13 H13 0.9500
C34 C33 1.367(8)
C34 H34 0.9500
C22 H22A 0.9800
C22 H22B 0.9800
C22 H22C 0.9800
C17 C18 1.364(7)
C17 H17 0.9500
C11 C12 1.372(8)
C11 H11 0.9500
C19 C18 1.377(7)
C19 H19 0.9500
C33 C32 1.379(8)
C33 H33 0.9500
C18 H18 0.9500
C32 H32 0.9500
C12 H12 0.9500
C36 H36A 0.9800
C36 H36B 0.9800
C36 H36C 0.9800
C37 H37A 0.9800
C37 H37B 0.9800
C37 H37C 0.9800
C38 H38A 0.9800
C38 H38B 0.9800
C38 H38C 0.9800
C38A H38D 0.9800
C38A H38E 0.9800
C38A H38F 0.9800
C37A H37D 0.9800
C37A H37E 0.9800
C37A H37F 0.9800
C36A H36D 0.9800
C36A H36E 0.9800
C36A H36F 0.9800
